data_7009509
loop_
_publ_author_name
'Brownridge, Scott'
'Du, Hongbin'
'Fairhurst, Shirley A.'
'Haddon, Robert C.'
'Oberhammer, Heinz'
'Parsons, Simon'
'Passmore, Jack'
'Schriver, Melbourne J.'
'Sutcliffe, Leslie H.'
'Westwood, Nicholas P. C.'

_publ_section_title
;
 The isolation, characterisation, gas phase electron diffraction and
 crystal structure of the thermally stable radical
 [CF3&#xE010;CSNSC&#xE011;CF3]&#x02D9;&#x200A;&#x2020;
;
_journal_issue 19
_journal_name_full 'Journal of the Chemical Society, Dalton Transactions'
_journal_page_first 3365
_journal_paper_doi 10.1039/b001489n
_journal_year 2000
_chemical_formula_moiety F3CCSNSCCF3
_chemical_formula_structural CF3CSNSCCF3
_chemical_formula_sum 'C4 F6 N S2'
_chemical_formula_weight 240.17
_chemical_melting_point 12.2(3)
_chemical_name_systematic
; 
4,5-Bis(trifluoromethyl)-1,3,2-dithiazol-2-yl 
;
_space_group_IT_number 2
_symmetry_cell_setting triclinic
_symmetry_space_group_name_Hall '-P 1'
_symmetry_space_group_name_H-M 'P -1'
_atom_sites_solution_primary Patterson
_audit_creation_method SHELXL
_cell_angle_alpha 102.15(2)
_cell_angle_beta 93.40(2)
_cell_angle_gamma 108.16(2)
_cell_formula_units_Z 4
_cell_length_a 7.976(3)
_cell_length_b 8.806(3)
_cell_length_c 11.830(4)
_cell_measurement_reflns_used 24
_cell_measurement_temperature 220(2)
_cell_measurement_theta_max 16
_cell_measurement_theta_min 15
_cell_volume 764.8(5)
_computing_structure_refinement SHELXTL
_computing_structure_solution DIRDIF
_diffrn_ambient_temperature 220(2)
_diffrn_measurement_device
;
Stoe Stadi-4 diffractometer equipped with an Oxford Cryosystems lt device.
;
_diffrn_measurement_method omega-theta
_diffrn_radiation_monochromator graphite
_diffrn_radiation_source 'fine-focus sealed tube'
_diffrn_radiation_type MoK\a
_diffrn_radiation_wavelength 0.71073
_diffrn_reflns_av_R_equivalents 0.0421
_diffrn_reflns_av_sigmaI/netI 0.0490
_diffrn_reflns_limit_h_max 9
_diffrn_reflns_limit_h_min -9
_diffrn_reflns_limit_k_max 10
_diffrn_reflns_limit_k_min -10
_diffrn_reflns_limit_l_max 14
_diffrn_reflns_limit_l_min 0
_diffrn_reflns_number 5384
_diffrn_reflns_theta_max 25.03
_diffrn_reflns_theta_min 2.51
_diffrn_standards_interval_count 60
_exptl_absorpt_coefficient_mu 0.752
_exptl_crystal_colour Blue-black
_exptl_crystal_density_diffrn 2.086
_exptl_crystal_density_meas 1.97(2)
_exptl_crystal_description cylinder
_exptl_crystal_F_000 468
_exptl_crystal_size_max 0.39
_exptl_crystal_size_mid 0.30
_exptl_crystal_size_min 0.30
_refine_diff_density_max 0.345
_refine_diff_density_min -0.253
_refine_diff_density_rms 0.061
_refine_ls_extinction_coef 0.0071(24)
_refine_ls_extinction_expression Fc^*^=kFc[1+0.001xFc^2^\l^3^/sin(2\q)]^-1/4^
_refine_ls_extinction_method SHELXL
_refine_ls_goodness_of_fit_all 1.034
_refine_ls_goodness_of_fit_obs 1.108
_refine_ls_matrix_type full
_refine_ls_number_parameters 348
_refine_ls_number_reflns 2690
_refine_ls_number_restraints 192
_refine_ls_restrained_S_all 1.095
_refine_ls_restrained_S_obs 1.125
_refine_ls_R_factor_all 0.0641
_refine_ls_R_factor_obs 0.0404
_refine_ls_shift/esd_max -0.002
_refine_ls_shift/esd_mean 0.000
_refine_ls_structure_factor_coef Fsqd
_refine_ls_weighting_details 'w=1/[\s^2^(Fo^2^)+(0.0586P)^2^+0.1020P] where P=(Fo^2^+2Fc^2^)/3'
_refine_ls_weighting_scheme calc
_refine_ls_wR_factor_all 0.1077
_refine_ls_wR_factor_obs 0.0956
_reflns_number_observed 1953
_reflns_number_total 2697
_reflns_observed_criterion >2sigma(I)
_cod_data_source_file b001489n.txt
_cod_data_source_block bluegs
_cod_depositor_comments
;
The following automatic conversions were performed:
'_symmetry_cell_setting' value 'Triclinic' changed to 'triclinic'
according to '/home/adriana/struct/CIF-dictionaries/cif_core.dic'
dictionary named 'cif_core.dic' version 2.4.1 from 2010-06-29.

Automatic conversion script
Id: cif_fix_enum 1555 2011-01-17 13:19:09Z saulius 

The following automatic conversions were performed:

'_chemical_melting_point' value '11.9-12.5' was changed to '12.2(3)'
- the average value was taken and precision was estimated.

Automatic conversion script
Id: cif_fix_values 1569 2011-02-09 13:29:24Z adriana 

The following automatic conversions were performed:

'_refine_ls_weighting_scheme' value 'calc
w=1/[\s^2^(Fo^2^)+(0.0586P)^2^+0.1020P] where P=(Fo^2^+2Fc^2^)/3' was
changed to 'calc'. New tag '_refine_ls_weighting_details' was
created. The value of the new tag was set to
'w=1/[\s^2^(Fo^2^)+(0.0586P)^2^+0.1020P] where P=(Fo^2^+2Fc^2^)/3'.

Automatic conversion script
Id: cif_fix_values 3143 2015-03-26 13:38:13Z robertas 
;
_cod_original_cell_volume 764.8(4)
_cod_original_sg_symbol_H-M P-1
_cod_database_code 7009509

loop_
_symmetry_equiv_pos_as_xyz
'x, y, z'
'-x, -y, -z'

loop_
_atom_site_aniso_label
_atom_site_aniso_U_11
_atom_site_aniso_U_22
_atom_site_aniso_U_33
_atom_site_aniso_U_23
_atom_site_aniso_U_13
_atom_site_aniso_U_12
S1 0.0357(5) 0.0524(6) 0.0416(5) 0.0108(4) 0.0060(4) 0.0152(4)
N2 0.036(2) 0.053(2) 0.045(2) 0.0196(14) -0.0001(13) 0.0126(14)
S3 0.0341(5) 0.0529(5) 0.0388(5) 0.0240(4) 0.0017(3) 0.0081(4)
C4 0.036(2) 0.031(2) 0.042(2) 0.0166(14) -0.0040(14) 0.0061(14)
C41 0.036(2) 0.058(3) 0.057(2) 0.023(2) -0.003(2) 0.007(2)
F42 0.054(3) 0.068(3) 0.198(8) 0.050(5) -0.007(5) -0.014(2)
F43 0.046(3) 0.115(5) 0.071(3) 0.042(3) -0.003(2) 0.037(3)
F44 0.037(2) 0.176(6) 0.070(3) 0.038(4) 0.017(2) 0.023(4)
F45 0.049(6) 0.079(8) 0.195(17) 0.063(11) 0.021(11) 0.031(6)
F46 0.037(5) 0.149(12) 0.065(7) 0.057(8) 0.015(5) 0.006(8)
F47 0.049(6) 0.083(9) 0.085(8) -0.027(6) 0.004(6) -0.024(6)
C5 0.041(2) 0.030(2) 0.039(2) 0.0085(14) 0.0004(14) 0.0108(14)
C51 0.063(3) 0.053(2) 0.041(2) 0.001(2) -0.002(2) 0.016(2)
F52 0.091(5) 0.072(4) 0.046(4) -0.015(3) -0.018(3) -0.004(3)
F53 0.155(8) 0.072(4) 0.040(3) 0.030(3) 0.013(4) 0.053(5)
F54 0.085(5) 0.134(6) 0.044(3) -0.010(4) 0.013(3) 0.040(5)
F55 0.090(7) 0.130(9) 0.037(4) 0.016(6) 0.024(4) -0.012(7)
F56 0.152(12) 0.052(5) 0.042(5) 0.000(3) 0.004(6) 0.027(6)
F57 0.117(9) 0.124(10) 0.046(5) 0.043(5) 0.006(6) 0.061(8)
S6 0.0524(6) 0.0539(6) 0.0345(5) 0.0120(4) 0.0077(4) 0.0225(4)
N7 0.043(2) 0.056(2) 0.0380(15) 0.0166(14) -0.0049(13) 0.0121(14)
S8 0.0323(5) 0.0487(5) 0.0501(5) 0.0219(4) 0.0038(4) 0.0097(4)
C9 0.038(2) 0.030(2) 0.038(2) 0.0084(14) -0.0014(14) 0.0074(13)
C91 0.052(2) 0.048(2) 0.050(2) 0.020(2) 0.000(2) 0.016(2)
F92 0.095(3) 0.087(3) 0.085(3) 0.051(2) 0.017(2) 0.058(3)
F93 0.110(4) 0.070(2) 0.044(2) 0.011(2) -0.020(2) 0.015(3)
F94 0.062(2) 0.124(4) 0.083(3) 0.072(3) 0.014(2) 0.008(3)
F95 0.142(14) 0.122(11) 0.058(7) 0.050(8) 0.031(8) 0.085(11)
F96 0.144(13) 0.054(7) 0.101(9) 0.040(6) 0.009(10) 0.035(9)
F97 0.079(9) 0.167(16) 0.073(9) 0.046(10) -0.017(7) 0.048(10)
C10 0.043(2) 0.036(2) 0.039(2) 0.0095(14) 0.0011(15) 0.0165(15)
C101 0.051(2) 0.057(3) 0.066(3) 0.017(2) 0.010(2) 0.027(2)
F102 0.057(4) 0.169(7) 0.110(4) 0.086(4) 0.048(3) 0.055(4)
F103 0.067(3) 0.066(3) 0.124(5) -0.006(3) 0.009(4) 0.041(2)
F104 0.037(3) 0.088(4) 0.070(2) 0.002(3) -0.005(2) 0.014(3)
F105 0.085(8) 0.098(10) 0.145(14) 0.062(9) 0.028(10) 0.072(7)
F106 0.049(6) 0.068(8) 0.154(16) -0.012(9) 0.008(10) -0.001(6)
F107 0.061(9) 0.143(13) 0.103(9) 0.025(8) 0.039(7) 0.054(8)

loop_
_atom_site_label
_atom_site_type_symbol
_atom_site_fract_x
_atom_site_fract_y
_atom_site_fract_z
_atom_site_U_iso_or_equiv
_atom_site_thermal_displace_type
_atom_site_occupancy
_atom_site_calc_flag
_atom_site_refinement_flags
_atom_site_disorder_group
S1 S -0.00057(11) 0.57012(11) 0.77346(7) 0.0432(3) Uani 1 d . .
N2 N 0.0223(4) 0.5663(4) 0.6356(2) 0.0440(7) Uani 1 d . .
S3 S 0.22845(11) 0.60940(11) 0.60740(7) 0.0416(3) Uani 1 d . .
C4 C 0.3344(4) 0.6538(4) 0.7491(3) 0.0367(7) Uani 1 d . .
C41 C 0.5331(5) 0.7094(5) 0.7672(3) 0.0512(10) Uani 1 d D .
F42 F 0.6043(9) 0.8693(6) 0.7971(7) 0.113(3) Uani 0.70 d PDU 1
F43 F 0.5957(10) 0.6500(8) 0.8446(4) 0.072(2) Uani 0.70 d PDU 1
F44 F 0.5941(9) 0.6570(9) 0.6691(5) 0.096(2) Uani 0.70 d PDU 1
F45 F 0.5991(25) 0.6034(18) 0.7937(14) 0.100(6) Uani 0.30 d PDU 2
F46 F 0.5996(20) 0.7583(18) 0.6785(10) 0.085(5) Uani 0.30 d PDU 2
F47 F 0.5968(20) 0.8414(14) 0.8578(10) 0.091(5) Uani 0.30 d PDU 2
C5 C 0.2221(4) 0.6360(4) 0.8302(3) 0.0371(7) Uani 1 d . .
C51 C 0.2699(5) 0.6710(5) 0.9593(3) 0.0552(10) Uani 1 d D .
F52 F 0.4067(10) 0.8116(9) 0.9938(8) 0.083(2) Uani 0.60 d PDU 1
F53 F 0.3160(13) 0.5603(10) 0.9964(9) 0.083(3) Uani 0.60 d PDU 1
F54 F 0.1371(9) 0.6969(9) 1.0126(7) 0.092(2) Uani 0.60 d PDU 1
F55 F 0.1303(13) 0.6014(13) 1.0103(10) 0.097(4) Uani 0.40 d PDU 2
F56 F 0.3402(18) 0.8234(11) 1.0165(12) 0.086(4) Uani 0.40 d PDU 2
F57 F 0.3870(17) 0.5956(18) 0.9829(14) 0.087(4) Uani 0.40 d PDU 2
S6 S 0.13739(12) 0.23170(11) 0.52421(7) 0.0455(3) Uani 1 d . .
N7 N -0.0617(4) 0.2168(4) 0.5594(2) 0.0462(7) Uani 1 d . .
S8 S -0.09469(11) 0.17517(11) 0.68657(8) 0.0431(3) Uani 1 d . .
C9 C 0.1075(4) 0.1503(4) 0.7227(3) 0.0364(7) Uani 1 d . .
C91 C 0.1365(5) 0.1020(4) 0.8349(3) 0.0495(9) Uani 1 d D .
F92 F 0.2391(7) 0.0081(6) 0.8290(4) 0.0772(11) Uani 0.75 d PDU 1
F93 F 0.2148(8) 0.2301(4) 0.9208(3) 0.0797(12) Uani 0.75 d PDU 1
F94 F -0.0153(5) 0.0197(8) 0.8645(4) 0.0875(13) Uani 0.75 d PDU 1
F95 F 0.0381(23) 0.1506(22) 0.9116(10) 0.093(4) Uani 0.25 d PDU 2
F96 F 0.0901(26) -0.0566(11) 0.8148(11) 0.096(4) Uani 0.25 d PDU 2
F97 F 0.2982(14) 0.1694(23) 0.8851(13) 0.103(5) Uani 0.25 d PDU 2
C10 C 0.2210(4) 0.1781(4) 0.6434(3) 0.0387(8) Uani 1 d . .
C101 C 0.4066(5) 0.1744(5) 0.6490(4) 0.0554(10) Uani 1 d D .
F102 F 0.4993(8) 0.2513(9) 0.5755(5) 0.098(2) Uani 0.70 d PDU 1
F103 F 0.4216(12) 0.0263(7) 0.6277(6) 0.086(2) Uani 0.70 d PDU 1
F104 F 0.5009(9) 0.2518(7) 0.7538(5) 0.070(2) Uani 0.70 d PDU 1
F105 F 0.4048(29) 0.0374(16) 0.6758(15) 0.094(6) Uani 0.30 d PDU 2
F106 F 0.5212(25) 0.2991(17) 0.7154(12) 0.101(6) Uani 0.30 d PDU 2
F107 F 0.4429(21) 0.1594(19) 0.5406(9) 0.097(5) Uani 0.30 d PDU 2

loop_
_atom_type_symbol
_atom_type_description
_atom_type_scat_dispersion_real
_atom_type_scat_dispersion_imag
_atom_type_scat_source
C C 0.0033 0.0016 'International Tables Vol C Tables 4.2.6.8 and 6.1.1.4'
N N 0.0061 0.0033 'International Tables Vol C Tables 4.2.6.8 and 6.1.1.4'
F F 0.0171 0.0103 'International Tables Vol C Tables 4.2.6.8 and 6.1.1.4'
S S 0.1246 0.1234 'International Tables Vol C Tables 4.2.6.8 and 6.1.1.4'

loop_
_geom_angle_atom_site_label_1
_geom_angle_atom_site_label_2
_geom_angle_atom_site_label_3
_geom_angle
_geom_angle_site_symmetry_1
_geom_angle_site_symmetry_3
_geom_angle_publ_flag
N2 S1 C5 98.79(15) . . ?
S3 N2 S1 114.5(2) . . ?
N2 S3 C4 98.6(2) . . ?
C5 C4 C41 128.2(3) . . ?
C5 C4 S3 114.0(3) . . ?
C41 C4 S3 117.7(2) . . ?
F45 C41 F46 110.4(9) . . ?
F43 C41 F42 108.3(5) . . ?
F43 C41 F44 105.4(5) . . ?
F42 C41 F44 107.0(5) . . ?
F45 C41 F47 104.5(9) . . ?
F46 C41 F47 105.2(8) . . ?
F45 C41 C4 114.6(9) . . ?
F43 C41 C4 112.9(4) . . ?
F46 C41 C4 111.6(7) . . ?
F42 C41 C4 112.4(4) . . ?
F44 C41 C4 110.4(4) . . ?
F47 C41 C4 109.9(7) . . ?
C4 C5 C51 127.5(3) . . ?
C4 C5 S1 114.0(2) . . ?
C51 C5 S1 118.5(3) . . ?
F53 C51 F54 109.3(6) . . ?
F53 C51 F52 107.1(7) . . ?
F54 C51 F52 106.0(5) . . ?
F56 C51 F55 107.7(7) . . ?
F56 C51 F57 106.1(9) . . ?
F55 C51 F57 103.1(7) . . ?
F53 C51 C5 115.5(5) . . ?
F56 C51 C5 117.9(7) . . ?
F54 C51 C5 109.9(5) . . ?
F52 C51 C5 108.6(5) . . ?
F55 C51 C5 111.5(6) . . ?
F57 C51 C5 109.4(7) . . ?
N7 S6 C10 98.50(15) . . ?
S6 N7 S8 114.7(2) . . ?
N7 S8 C9 98.7(2) . . ?
C10 C9 C91 128.0(3) . . ?
C10 C9 S8 113.8(2) . . ?
C91 C9 S8 118.2(3) . . ?
F97 C91 F96 110.5(8) . . ?
F93 C91 F94 107.7(4) . . ?
F97 C91 F95 105.5(8) . . ?
F96 C91 F95 107.7(8) . . ?
F93 C91 F92 105.9(4) . . ?
F94 C91 F92 107.2(4) . . ?
F97 C91 C9 112.5(7) . . ?
F96 C91 C9 109.4(6) . . ?
F93 C91 C9 111.8(3) . . ?
F94 C91 C9 111.0(3) . . ?
F95 C91 C9 111.1(5) . . ?
F92 C91 C9 112.9(3) . . ?
C9 C10 C101 127.9(3) . . ?
C9 C10 S6 114.1(3) . . ?
C101 C10 S6 117.9(3) . . ?
F106 C101 F105 112.6(11) . . ?
F106 C101 F107 110.3(9) . . ?
F105 C101 F107 105.7(9) . . ?
F103 C101 F102 106.0(5) . . ?
F103 C101 F104 104.9(5) . . ?
F102 C101 F104 104.4(5) . . ?
F106 C101 C10 114.9(11) . . ?
F105 C101 C10 107.6(10) . . ?
F103 C101 C10 115.5(5) . . ?
F107 C101 C10 105.2(8) . . ?
F102 C101 C10 112.8(4) . . ?
F104 C101 C10 112.3(5) . . ?

loop_
_geom_bond_atom_site_label_1
_geom_bond_atom_site_label_2
_geom_bond_distance
_geom_bond_site_symmetry_2
_geom_bond_publ_flag
S1 N2 1.646(3) . ?
S1 C5 1.730(3) . ?
N2 S3 1.639(3) . ?
S3 C4 1.740(3) . ?
C4 C5 1.351(5) . ?
C4 C41 1.493(5) . ?
C41 F45 1.288(11) . ?
C41 F43 1.292(6) . ?
C41 F46 1.297(10) . ?
C41 F42 1.303(6) . ?
C41 F44 1.333(6) . ?
C41 F47 1.342(10) . ?
C5 C51 1.495(5) . ?
C51 F53 1.289(8) . ?
C51 F56 1.295(9) . ?
C51 F54 1.319(7) . ?
C51 F52 1.335(7) . ?
C51 F55 1.337(8) . ?
C51 F57 1.351(10) . ?
S6 N7 1.638(3) . ?
S6 C10 1.737(3) . ?
N7 S8 1.639(3) . ?
S8 C9 1.734(3) . ?
C9 C10 1.349(5) . ?
C9 C91 1.503(5) . ?
C91 F97 1.285(9) . ?
C91 F96 1.293(9) . ?
C91 F93 1.303(5) . ?
C91 F94 1.312(5) . ?
C91 F95 1.324(9) . ?
C91 F92 1.327(5) . ?
C10 C101 1.489(5) . ?
C101 F106 1.259(11) . ?
C101 F105 1.307(11) . ?
C101 F103 1.320(7) . ?
C101 F107 1.320(10) . ?
C101 F102 1.332(6) . ?
C101 F104 1.334(6) . ?
